data_1560125
loop_
_publ_author_name
'Yang, Chi'
'Wu, Tian-Rui'
'Li, Yan'
'Wu, Bing-Bing'
'Jin, Ruo-Xing'
'Hu, Duo-Duo'
'Li, Yuan-Bo'
'Bian, Kang-Jie'
'Wang, Xi-Sheng'

_publ_section_title
;
 Facile synthesis of axially chiral styrene-type carboxylic acids via
 palladium-catalyzed asymmetric C--H activation
;
_journal_issue 10
_journal_name_full 'Chemical Science'
_journal_page_first 3726
_journal_page_last 3732
_journal_paper_doi 10.1039/D0SC06661C
_journal_volume 12
_journal_year 2021
_chemical_formula_moiety 'C24 H20 O4'
_chemical_formula_sum 'C24 H20 O4'
_chemical_formula_weight 372.40
_space_group_crystal_system orthorhombic
_space_group_IT_number 19
_space_group_name_Hall 'P 2ac 2ab'
_space_group_name_H-M_alt 'P 21 21 21'
_atom_sites_solution_hydrogens geom
_atom_sites_solution_primary dual
_audit_block_doi 10.5517/ccdc.csd.cc26nzql
_audit_creation_date 2020-01-18
_audit_creation_method
;
Olex2 1.3
(compiled Nov 21 2019 18:26:39 for OlexSys, GUI svn.r6003)
;
_audit_update_record
;
2020-11-23 deposited with the CCDC.	2021-01-20 downloaded from the CCDC.
;
_cell_angle_alpha 90
_cell_angle_beta 90
_cell_angle_gamma 90
_cell_formula_units_Z 8
_cell_length_a 8.99240(10)
_cell_length_b 19.5139(2)
_cell_length_c 23.2425(2)
_cell_measurement_temperature 293(2)
_cell_volume 4078.52(7)
_computing_molecular_graphics 'Olex2 1.3 (Dolomanov et al., 2009)'
_computing_publication_material 'Olex2 1.3 (Dolomanov et al., 2009)'
_computing_structure_refinement 'SHELXL 2018/3 (Sheldrick, 2015)'
_computing_structure_solution 'SHELXT  (Sheldrick, 2015)'
_diffrn_ambient_temperature 293(2)
_diffrn_measured_fraction_theta_full 0.999
_diffrn_measured_fraction_theta_max 0.994
_diffrn_radiation_type CuK\a
_diffrn_radiation_wavelength 1.54184
_diffrn_reflns_av_R_equivalents 0.0341
_diffrn_reflns_av_unetI/netI 0.0182
_diffrn_reflns_Laue_measured_fraction_full 0.999
_diffrn_reflns_Laue_measured_fraction_max 0.994
_diffrn_reflns_limit_h_max 10
_diffrn_reflns_limit_h_min -11
_diffrn_reflns_limit_k_max 24
_diffrn_reflns_limit_k_min -24
_diffrn_reflns_limit_l_max 28
_diffrn_reflns_limit_l_min -28
_diffrn_reflns_number 42944
_diffrn_reflns_point_group_measured_fraction_full 0.998
_diffrn_reflns_point_group_measured_fraction_max 0.988
_diffrn_reflns_theta_full 67.684
_diffrn_reflns_theta_max 73.193
_diffrn_reflns_theta_min 3.804
_exptl_absorpt_coefficient_mu 0.664
_exptl_crystal_density_diffrn 1.213
_exptl_crystal_F_000 1568
_refine_diff_density_max 0.403
_refine_diff_density_min -0.236
_refine_diff_density_rms 0.048
_refine_ls_abs_structure_details
;
 Flack x determined using 2644 quotients [(I+)-(I-)]/[(I+)+(I-)]
 (Parsons, Flack and Wagner, Acta Cryst. B69 (2013) 249-259).
;
_refine_ls_abs_structure_Flack -0.07(8)
_refine_ls_extinction_method none
_refine_ls_goodness_of_fit_ref 1.578
_refine_ls_hydrogen_treatment constr
_refine_ls_matrix_type full
_refine_ls_number_parameters 509
_refine_ls_number_reflns 8078
_refine_ls_number_restraints 10
_refine_ls_restrained_S_all 1.580
_refine_ls_R_factor_all 0.0754
_refine_ls_R_factor_gt 0.0670
_refine_ls_shift/su_max 0.000
_refine_ls_shift/su_mean 0.000
_refine_ls_structure_factor_coef Fsqd
_refine_ls_weighting_details 'w=1/[\s^2^(Fo^2^)+(0.1000P)^2^] where P=(Fo^2^+2Fc^2^)/3'
_refine_ls_weighting_scheme calc
_refine_ls_wR_factor_gt 0.1995
_refine_ls_wR_factor_ref 0.2077
_reflns_Friedel_coverage 0.775
_reflns_Friedel_fraction_full 0.998
_reflns_Friedel_fraction_max 0.981
_reflns_number_gt 6953
_reflns_number_total 8078
_reflns_threshold_expression 'I > 2\s(I)'
_cod_data_source_file d0sc06661c2.cif
_cod_data_source_block liyan-yangchi-200115
_cod_depositor_comments 'Adding full bibliography for 1560125--1560126.cif.'
_cod_database_code 1560125
_shelx_shelxl_version_number 2018/3
_shelx_space_group_comment
;
The symmetry employed for this shelxl refinement is uniquely defined
by the following loop, which should always be used as a source of
symmetry information in preference to the above space-group names.
They are only intended as comments.
;
_olex2_refinement_description
;
1. Fixed Uiso
 At 1.2 times of:
  All C(H) groups
 At 1.5 times of:
  All C(H,H,H) groups
2. Rigid bond restraints
 C102, C123, C104, C105, C109, C110, C107, C108
 with sigma for 1-2 distances of 0.001 and sigma for 1-3 distances of 0.001
3.a Aromatic/amide H refined with riding coordinates:
 C23(H23), C12(H12), C14(H14), C24(H24), C9(H9), C112(H112), C3(H3), C15(H15),
 C117(H117), C7(H7), C118(H118), C4(H4), C116(H116), C109(H109), C16(H16),
 C6(H6), C8(H8), C114(H114), C104(H104), C18(H18), C123(H123), C107(H107),
 C103(H103), C115(H115), C124(H124), C17(H17), C108(H108), C106(H106)
3.b Idealised Me refined as rotating group:
 C22(H22A,H22B,H22C), C28(H28A,H28B,H28C), C122(H12A,H12B,H12C), C128(H12D,
 H12E,H12F)
;
_olex2_submission_special_instructions 'No special instructions were received'

loop_
_space_group_symop_operation_xyz
'x, y, z'
'-x+1/2, -y, z+1/2'
'-x, y+1/2, -z+1/2'
'x+1/2, -y+1/2, -z'

loop_
_atom_site_label
_atom_site_type_symbol
_atom_site_fract_x
_atom_site_fract_y
_atom_site_fract_z
_atom_site_U_iso_or_equiv
_atom_site_adp_type
_atom_site_occupancy
_atom_site_site_symmetry_order
_atom_site_calc_flag
_atom_site_refinement_flags_posn
_atom_site_refinement_flags_adp
_atom_site_refinement_flags_occupancy
_atom_site_disorder_assembly
_atom_site_disorder_group
O21 O 0.4582(5) 0.35464(17) 0.73408(15) 0.0984(12) Uani 1 1 d . . . . .
O27 O 1.1097(4) 0.2079(3) 0.65821(17) 0.1084(14) Uani 1 1 d . . . . .
O26 O 1.0684(5) 0.3017(2) 0.7121(2) 0.1021(11) Uani 1 1 d . . . . .
O120 O 0.3012(6) 0.43003(17) 0.37040(16) 0.1118(16) Uani 1 1 d . . . . .
C10 C 0.4054(4) 0.21800(18) 0.80573(13) 0.0555(8) Uani 1 1 d . . . . .
C1 C 0.5496(4) 0.24563(16) 0.79324(12) 0.0507(7) Uani 1 1 d . . . . .
C11 C 0.5881(4) 0.31591(17) 0.81388(14) 0.0567(8) Uani 1 1 d . . . . .
C2 C 0.6488(4) 0.20890(17) 0.75944(13) 0.0552(7) Uani 1 1 d . . . . .
O121 O 0.4012(7) 0.52628(16) 0.4026(2) 0.134(2) Uani 1 1 d . . . . .
C13 C 0.7482(4) 0.28972(18) 0.90207(14) 0.0580(8) Uani 1 1 d . . . . .
O20 O 0.5426(7) 0.43376(16) 0.79166(19) 0.1246(18) Uani 1 1 d . . . . .
C5 C 0.3630(5) 0.15411(19) 0.78196(16) 0.0637(9) Uani 1 1 d . . . . .
C23 C 0.7931(4) 0.23816(19) 0.74329(14) 0.0599(8) Uani 1 1 d . . . . .
H23 H 0.816535 0.280638 0.759010 0.072 Uiso 1 1 calc R U . . .
C12 C 0.6722(5) 0.33242(18) 0.85910(16) 0.0607(8) Uani 1 1 d . . . . .
H12 H 0.684943 0.379297 0.864355 0.073 Uiso 1 1 calc R U . . .
C113 C 0.5015(4) 0.31231(16) 0.50323(17) 0.0589(8) Uani 1 1 d . . . . .
C14 C 0.7278(5) 0.2201(2) 0.90888(17) 0.0668(9) Uani 1 1 d . . . . .
H14 H 0.663685 0.196480 0.884534 0.080 Uiso 1 1 calc R U . . .
C101 C 0.5153(6) 0.47521(17) 0.49950(18) 0.0725(12) Uani 1 1 d . . . . .
C19 C 0.5299(6) 0.37509(19) 0.77930(18) 0.0706(10) Uani 1 1 d . . . . .
C24 C 0.8919(5) 0.2110(3) 0.70933(18) 0.0724(10) Uani 1 1 d . . . . .
H24 H 0.874057 0.167704 0.694178 0.087 Uiso 1 1 calc R U . . .
O127 O -0.0215(6) 0.4756(2) 0.6587(2) 0.1212(15) Uani 1 1 d . . . . .
C9 C 0.3033(5) 0.2528(2) 0.84101(19) 0.0738(10) Uani 1 1 d . . . . .
H9 H 0.330163 0.293701 0.858680 0.089 Uiso 1 1 calc R U . . .
C102 C 0.4293(6) 0.49894(18) 0.54750(18) 0.0767(10) Uani 1 1 d . U . . .
C112 C 0.4412(5) 0.35954(18) 0.45997(15) 0.0622(9) Uani 1 1 d . . . . .
H112 H 0.393287 0.338248 0.429336 0.075 Uiso 1 1 calc R U . . .
C3 C 0.6039(6) 0.1428(2) 0.73912(17) 0.0703(11) Uani 1 1 d . . . . .
H3 H 0.671394 0.116666 0.718191 0.084 Uiso 1 1 calc R U . . .
C111 C 0.4434(5) 0.42806(18) 0.45711(16) 0.0647(10) Uani 1 1 d . . . . .
C25 C 1.0307(5) 0.2464(3) 0.69405(18) 0.0762(11) Uani 1 1 d . . . . .
C125 C 0.0493(7) 0.4510(3) 0.6110(2) 0.0855(13) Uani 1 1 d . . . . .
C119 C 0.3746(6) 0.45979(19) 0.4055(2) 0.0781(13) Uani 1 1 d . . . . .
C15 C 0.8027(6) 0.1855(2) 0.95196(18) 0.0786(12) Uani 1 1 d . . . . .
H15 H 0.788153 0.138597 0.956175 0.094 Uiso 1 1 calc R U . . .
C110 C 0.6614(6) 0.49506(19) 0.49000(19) 0.0749(9) Uani 1 1 d . U . . .
C117 C 0.5357(6) 0.1944(2) 0.5315(2) 0.0850(14) Uani 1 1 d . . . . .
H117 H 0.526199 0.147916 0.523218 0.102 Uiso 1 1 calc R U . . .
C7 C 0.1189(6) 0.1645(3) 0.8245(2) 0.0873(14) Uani 1 1 d . . . . .
H7 H 0.023316 0.147639 0.830161 0.105 Uiso 1 1 calc R U . . .
C118 C 0.4861(6) 0.2426(2) 0.4919(2) 0.0734(11) Uani 1 1 d . . . . .
H118 H 0.442435 0.228211 0.457677 0.088 Uiso 1 1 calc R U . . .
C4 C 0.4672(6) 0.1172(2) 0.74926(18) 0.0750(11) Uani 1 1 d . . . . .
H4 H 0.441568 0.074544 0.734439 0.090 Uiso 1 1 calc R U . . .
C116 C 0.5976(6) 0.2142(2) 0.5819(2) 0.0784(12) Uani 1 1 d . . . . .
H116 H 0.627936 0.181599 0.608610 0.094 Uiso 1 1 calc R U . . .
C109 C 0.7446(6) 0.4717(2) 0.4452(2) 0.0862(10) Uani 1 1 d . U . . .
H109 H 0.701830 0.440620 0.419772 0.103 Uiso 1 1 calc R U . . .
O126 O 0.0001(7) 0.4078(3) 0.5838(2) 0.1285(16) Uani 1 1 d . . . . .
C16 C 0.8965(7) 0.2183(3) 0.9881(2) 0.0906(16) Uani 1 1 d . . . . .
H16 H 0.945126 0.194035 1.016935 0.109 Uiso 1 1 calc R U . . .
C105 C 0.7288(7) 0.5436(2) 0.5297(2) 0.0862(12) Uani 1 1 d . U . . .
C6 C 0.2154(6) 0.1295(3) 0.7921(2) 0.0815(13) Uani 1 1 d . . . . .
H6 H 0.186031 0.088099 0.775832 0.098 Uiso 1 1 calc R U . . .
C8 C 0.1612(6) 0.2256(3) 0.8494(2) 0.0897(15) Uani 1 1 d . . . . .
H8 H 0.093620 0.249239 0.872297 0.108 Uiso 1 1 calc R U . . .
C114 C 0.5691(6) 0.3311(2) 0.55408(19) 0.0745(11) Uani 1 1 d . . . . .
H114 H 0.583919 0.377266 0.562235 0.089 Uiso 1 1 calc R U . . .
C104 C 0.6387(8) 0.5672(2) 0.5752(2) 0.0937(14) Uani 1 1 d . U . . .
H104 H 0.679127 0.599460 0.600094 0.112 Uiso 1 1 calc R U . . .
C18 C 0.8466(6) 0.3226(2) 0.9389(2) 0.0816(13) Uani 1 1 d . . . . .
H18 H 0.863886 0.369286 0.934687 0.098 Uiso 1 1 calc R U . . .
C123 C 0.2817(7) 0.4728(2) 0.5599(2) 0.0848(11) Uani 1 1 d . U . . .
H123 H 0.246810 0.440041 0.534129 0.102 Uiso 1 1 calc R U . . .
C107 C 0.9546(7) 0.5393(3) 0.4770(3) 0.1013(18) Uani 1 1 d . U . . .
H107 H 1.053562 0.552375 0.473344 0.122 Uiso 1 1 calc R U . . .
C103 C 0.5004(8) 0.5467(2) 0.5850(2) 0.0901(16) Uani 1 1 d . . . . .
H103 H 0.449214 0.563607 0.616774 0.108 Uiso 1 1 calc R U . . .
C115 C 0.6151(6) 0.2818(3) 0.5932(2) 0.0847(13) Uani 1 1 d . . . . .
H115 H 0.658636 0.295301 0.627671 0.102 Uiso 1 1 calc R U . . .
C124 C 0.1851(8) 0.4890(3) 0.6040(2) 0.0954(17) Uani 1 1 d . . . . .
H124 H 0.207892 0.524488 0.629199 0.115 Uiso 1 1 calc R U . . .
C17 C 0.9197(7) 0.2865(3) 0.9822(2) 0.1010(19) Uani 1 1 d . . . . .
H17 H 0.984279 0.309175 1.006933 0.121 Uiso 1 1 calc R U . . .
C108 C 0.8899(7) 0.4921(3) 0.4356(3) 0.1035(14) Uani 1 1 d . U . . .
H108 H 0.943660 0.476383 0.404125 0.124 Uiso 1 1 calc R U . . .
C22 C 0.3895(10) 0.4062(3) 0.6983(3) 0.120(2) Uani 1 1 d . . . . .
H22A H 0.344460 0.384746 0.665452 0.180 Uiso 1 1 calc R U . . .
H22B H 0.463609 0.438261 0.685592 0.180 Uiso 1 1 calc R U . . .
H22C H 0.314699 0.430008 0.719974 0.180 Uiso 1 1 calc R U . . .
C106 C 0.8693(9) 0.5648(3) 0.5219(3) 0.114(2) Uani 1 1 d . . . . .
H106 H 0.910008 0.596941 0.546852 0.136 Uiso 1 1 calc R U . . .
C28 C 1.2499(8) 0.2379(5) 0.6400(3) 0.137(3) Uani 1 1 d . . . . .
H28A H 1.230888 0.274789 0.613603 0.206 Uiso 1 1 calc R U . . .
H28B H 1.309350 0.203638 0.621304 0.206 Uiso 1 1 calc R U . . .
H28C H 1.302178 0.255238 0.672926 0.206 Uiso 1 1 calc R U . . .
C122 C 0.3463(15) 0.5593(3) 0.3503(4) 0.191(6) Uani 1 1 d . . . . .
H12A H 0.397259 0.540796 0.317480 0.287 Uiso 1 1 calc R U . . .
H12B H 0.364053 0.607739 0.352486 0.287 Uiso 1 1 calc R U . . .
H12C H 0.241484 0.551056 0.346512 0.287 Uiso 1 1 calc R U . . .
C128 C -0.1624(11) 0.4397(4) 0.6749(5) 0.144(3) Uani 1 1 d . . . . .
H12D H -0.244167 0.459597 0.654328 0.217 Uiso 1 1 calc R U . . .
H12E H -0.178798 0.444480 0.715553 0.217 Uiso 1 1 calc R U . . .
H12F H -0.154548 0.391959 0.665385 0.217 Uiso 1 1 calc R U . . .

loop_
_atom_site_aniso_label
_atom_site_aniso_U_11
_atom_site_aniso_U_22
_atom_site_aniso_U_33
_atom_site_aniso_U_23
_atom_site_aniso_U_13
_atom_site_aniso_U_12
O21 0.134(3) 0.0731(18) 0.088(2) 0.0229(16) -0.034(2) 0.0155(19)
O27 0.0631(19) 0.169(4) 0.093(2) -0.027(2) 0.0252(17) 0.001(2)
O26 0.080(2) 0.106(3) 0.120(3) 0.014(2) 0.015(2) -0.004(2)
O120 0.168(4) 0.0691(18) 0.098(2) 0.0067(16) -0.077(3) -0.018(2)
C10 0.059(2) 0.0607(17) 0.0471(15) 0.0137(13) 0.0014(13) 0.0107(15)
C1 0.0589(18) 0.0515(14) 0.0418(13) 0.0034(11) 0.0010(12) 0.0112(14)
C11 0.064(2) 0.0529(16) 0.0527(16) 0.0015(13) 0.0075(15) 0.0122(15)
C2 0.062(2) 0.0561(17) 0.0475(14) 0.0024(13) 0.0055(14) 0.0077(15)
O121 0.200(5) 0.0524(15) 0.148(3) 0.0192(19) -0.118(4) -0.015(2)
C13 0.0586(19) 0.0622(18) 0.0532(16) -0.0126(14) 0.0009(15) 0.0135(15)
O20 0.209(5) 0.0562(17) 0.108(3) 0.0055(17) -0.038(3) 0.026(2)
C5 0.072(2) 0.0630(19) 0.0560(18) 0.0122(14) -0.0030(17) -0.0020(17)
C23 0.063(2) 0.0627(19) 0.0541(16) 0.0027(14) 0.0062(15) 0.0121(16)
C12 0.069(2) 0.0499(15) 0.0636(19) -0.0038(13) 0.0076(17) 0.0107(16)
C113 0.064(2) 0.0456(15) 0.0668(19) 0.0065(13) -0.0009(16) 0.0005(14)
C14 0.074(2) 0.0641(19) 0.0626(19) 0.0022(16) -0.0118(18) 0.0081(18)
C101 0.103(3) 0.0410(14) 0.074(2) -0.0038(15) -0.042(2) 0.0007(18)
C19 0.090(3) 0.057(2) 0.065(2) 0.0084(15) 0.004(2) 0.0172(18)
C24 0.064(2) 0.090(3) 0.063(2) -0.0021(19) 0.0081(18) 0.010(2)
O127 0.130(4) 0.099(3) 0.135(3) -0.002(3) 0.020(3) 0.020(3)
C9 0.071(2) 0.074(2) 0.076(2) 0.0134(19) 0.018(2) 0.020(2)
C102 0.118(3) 0.0450(15) 0.067(2) -0.0009(15) -0.036(2) 0.0104(19)
C112 0.076(2) 0.0486(16) 0.0616(19) -0.0042(14) -0.0150(17) -0.0058(16)
C3 0.088(3) 0.062(2) 0.0609(19) -0.0083(16) 0.0154(19) 0.009(2)
C111 0.082(3) 0.0476(16) 0.0643(19) -0.0031(14) -0.0275(18) -0.0025(16)
C25 0.057(2) 0.105(3) 0.066(2) 0.012(2) 0.0053(17) 0.009(2)
C125 0.103(4) 0.065(2) 0.088(3) 0.002(2) -0.016(3) 0.011(2)
C119 0.107(4) 0.0478(17) 0.079(2) -0.0005(16) -0.040(2) -0.0016(19)
C15 0.092(3) 0.075(2) 0.069(2) 0.0030(18) -0.015(2) 0.022(2)
C110 0.090(3) 0.0508(16) 0.084(2) 0.0185(13) -0.0365(15) -0.0068(17)
C117 0.099(4) 0.0499(18) 0.106(3) 0.017(2) 0.017(3) 0.011(2)
C7 0.065(3) 0.100(3) 0.097(3) 0.037(3) 0.000(2) 0.001(2)
C118 0.088(3) 0.0515(17) 0.081(2) 0.0017(17) -0.002(2) -0.0029(18)
C4 0.095(3) 0.065(2) 0.066(2) -0.0029(16) 0.001(2) -0.011(2)
C116 0.077(3) 0.069(2) 0.089(3) 0.025(2) 0.013(2) 0.021(2)
C109 0.089(2) 0.065(2) 0.104(3) 0.0192(17) -0.021(2) -0.0088(19)
O126 0.141(4) 0.114(3) 0.130(4) -0.013(3) 0.008(3) -0.009(3)
C16 0.105(4) 0.094(3) 0.073(2) -0.018(2) -0.027(2) 0.043(3)
C105 0.098(3) 0.062(2) 0.098(2) 0.0193(15) -0.041(2) -0.019(2)
C6 0.080(3) 0.086(3) 0.079(3) 0.023(2) -0.015(2) -0.019(2)
C8 0.070(3) 0.105(4) 0.094(3) 0.032(3) 0.025(2) 0.026(3)
C114 0.093(3) 0.0574(19) 0.073(2) 0.0040(17) -0.018(2) 0.005(2)
C104 0.128(4) 0.066(2) 0.087(2) 0.0071(17) -0.043(2) -0.015(3)
C18 0.088(3) 0.070(2) 0.087(3) -0.027(2) -0.018(2) 0.014(2)
C123 0.113(3) 0.063(2) 0.079(3) -0.0015(19) -0.023(3) 0.018(2)
C107 0.086(4) 0.088(3) 0.130(4) 0.038(3) -0.025(3) -0.023(3)
C103 0.132(5) 0.063(2) 0.076(3) -0.0080(19) -0.032(3) 0.002(3)
C115 0.092(3) 0.080(3) 0.082(3) 0.017(2) -0.012(2) 0.017(2)
C124 0.128(5) 0.072(3) 0.086(3) 0.010(2) -0.026(3) 0.025(3)
C17 0.105(4) 0.105(4) 0.093(3) -0.041(3) -0.043(3) 0.031(3)
C108 0.094(3) 0.095(3) 0.122(4) 0.033(2) -0.021(2) -0.016(3)
C22 0.163(7) 0.094(3) 0.103(4) 0.034(3) -0.042(4) 0.024(4)
C106 0.125(5) 0.091(4) 0.125(5) 0.027(3) -0.047(4) -0.034(4)
C28 0.079(4) 0.213(9) 0.119(5) -0.001(5) 0.044(4) -0.009(5)
C122 0.290(14) 0.080(4) 0.203(9) 0.053(5) -0.168(10) -0.028(6)
C128 0.128(6) 0.114(5) 0.191(8) 0.009(5) 0.034(6) 0.000(5)

loop_
_atom_type_symbol
_atom_type_description
_atom_type_scat_dispersion_real
_atom_type_scat_dispersion_imag
_atom_type_scat_source
C C 0.0181 0.0091 'International Tables Vol C Tables 4.2.6.8 and 6.1.1.4'
H H 0.0000 0.0000 'International Tables Vol C Tables 4.2.6.8 and 6.1.1.4'
O O 0.0492 0.0322 'International Tables Vol C Tables 4.2.6.8 and 6.1.1.4'

loop_
_geom_angle_atom_site_label_1
_geom_angle_atom_site_label_2
_geom_angle_atom_site_label_3
_geom_angle
_geom_angle_site_symmetry_1
_geom_angle_site_symmetry_3
_geom_angle_publ_flag
C19 O21 C22 117.7(4) . . ?
C25 O27 C28 114.8(6) . . ?
C5 C10 C1 119.7(3) . . ?
C9 C10 C1 121.8(4) . . ?
C9 C10 C5 118.5(4) . . ?
C10 C1 C11 119.3(3) . . ?
C2 C1 C10 120.1(3) . . ?
C2 C1 C11 120.5(3) . . ?
C1 C11 C19 117.0(3) . . ?
C12 C11 C1 127.3(3) . . ?
C12 C11 C19 115.7(3) . . ?
C1 C2 C23 120.8(3) . . ?
C1 C2 C3 118.1(4) . . ?
C3 C2 C23 121.1(3) . . ?
C119 O121 C122 114.5(4) . . ?
C14 C13 C12 125.1(4) . . ?
C14 C13 C18 117.9(4) . . ?
C18 C13 C12 117.0(4) . . ?
C10 C5 C6 118.8(4) . . ?
C4 C5 C10 118.9(4) . . ?
C4 C5 C6 122.4(4) . . ?
C2 C23 H23 116.5 . . ?
C24 C23 C2 126.9(4) . . ?
C24 C23 H23 116.5 . . ?
C11 C12 C13 131.5(3) . . ?
C11 C12 H12 114.3 . . ?
C13 C12 H12 114.3 . . ?
C118 C113 C112 116.6(4) . . ?
C114 C113 C112 125.7(3) . . ?
C114 C113 C118 117.8(4) . . ?
C13 C14 H14 120.0 . . ?
C13 C14 C15 119.9(4) . . ?
C15 C14 H14 120.0 . . ?
C102 C101 C111 118.6(4) . . ?
C110 C101 C102 123.0(4) . . ?
C110 C101 C111 118.5(4) . . ?
O21 C19 C11 111.8(3) . . ?
O20 C19 O21 122.8(4) . . ?
O20 C19 C11 125.4(4) . . ?
C23 C24 H24 118.8 . . ?
C23 C24 C25 122.3(5) . . ?
C25 C24 H24 118.8 . . ?
C125 O127 C128 115.8(6) . . ?
C10 C9 H9 120.1 . . ?
C8 C9 C10 119.7(5) . . ?
C8 C9 H9 120.1 . . ?
C101 C102 C123 122.3(4) . . ?
C103 C102 C101 116.4(5) . . ?
C103 C102 C123 121.2(5) . . ?
C113 C112 H112 114.5 . . ?
C111 C112 C113 131.0(3) . . ?
C111 C112 H112 114.5 . . ?
C2 C3 H3 118.9 . . ?
C4 C3 C2 122.3(4) . . ?
C4 C3 H3 118.9 . . ?
C112 C111 C101 126.0(3) . . ?
C112 C111 C119 116.8(3) . . ?
C119 C111 C101 117.1(3) . . ?
O27 C25 C24 109.9(5) . . ?
O26 C25 O27 125.0(5) . . ?
O26 C25 C24 125.1(4) . . ?
O127 C125 C124 107.9(5) . . ?
O126 C125 O127 121.8(6) . . ?
O126 C125 C124 130.3(6) . . ?
O120 C119 O121 122.7(4) . . ?
O120 C119 C111 125.2(4) . . ?
O121 C119 C111 112.1(3) . . ?
C14 C15 H15 119.2 . . ?
C16 C15 C14 121.5(5) . . ?
C16 C15 H15 119.2 . . ?
C101 C110 C105 118.4(5) . . ?
C109 C110 C101 123.3(4) . . ?
C109 C110 C105 118.3(5) . . ?
C118 C117 H117 119.6 . . ?
C116 C117 H117 119.6 . . ?
C116 C117 C118 120.7(4) . . ?
C6 C7 H7 120.0 . . ?
C6 C7 C8 120.0(5) . . ?
C8 C7 H7 120.0 . . ?
C113 C118 H118 119.9 . . ?
C117 C118 C113 120.3(4) . . ?
C117 C118 H118 119.9 . . ?
C5 C4 H4 119.6 . . ?
C3 C4 C5 120.8(4) . . ?
C3 C4 H4 119.6 . . ?
C117 C116 H116 120.2 . . ?
C115 C116 C117 119.6(4) . . ?
C115 C116 H116 120.2 . . ?
C110 C109 H109 118.5 . . ?
C110 C109 C108 123.1(6) . . ?
C108 C109 H109 118.5 . . ?
C15 C16 H16 120.1 . . ?
C15 C16 C17 119.9(4) . . ?
C17 C16 H16 120.1 . . ?
C104 C105 C110 116.6(5) . . ?
C106 C105 C110 120.5(7) . . ?
C106 C105 C104 122.9(6) . . ?
C5 C6 H6 119.2 . . ?
C7 C6 C5 121.6(5) . . ?
C7 C6 H6 119.2 . . ?
C9 C8 H8 119.3 . . ?
C7 C8 C9 121.4(5) . . ?
C7 C8 H8 119.3 . . ?
C113 C114 H114 119.7 . . ?
C113 C114 C115 120.6(4) . . ?
C115 C114 H114 119.7 . . ?
C105 C104 H104 117.6 . . ?
C103 C104 C105 124.8(5) . . ?
C103 C104 H104 117.6 . . ?
C13 C18 H18 119.6 . . ?
C13 C18 C17 120.9(5) . . ?
C17 C18 H18 119.6 . . ?
C102 C123 H123 115.0 . . ?
C124 C123 C102 130.0(5) . . ?
C124 C123 H123 115.0 . . ?
C108 C107 H107 119.9 . . ?
C106 C107 H107 119.9 . . ?
C106 C107 C108 120.2(6) . . ?
C102 C103 H103 119.6 . . ?
C104 C103 C102 120.7(6) . . ?
C104 C103 H103 119.6 . . ?
C116 C115 C114 120.9(5) . . ?
C116 C115 H115 119.5 . . ?
C114 C115 H115 119.5 . . ?
C125 C124 H124 120.0 . . ?
C123 C124 C125 120.0(5) . . ?
C123 C124 H124 120.0 . . ?
C16 C17 C18 119.9(5) . . ?
C16 C17 H17 120.1 . . ?
C18 C17 H17 120.1 . . ?
C109 C108 C107 117.1(7) . . ?
C109 C108 H108 121.5 . . ?
C107 C108 H108 121.5 . . ?
O21 C22 H22A 109.5 . . ?
O21 C22 H22B 109.5 . . ?
O21 C22 H22C 109.5 . . ?
H22A C22 H22B 109.5 . . ?
H22A C22 H22C 109.5 . . ?
H22B C22 H22C 109.5 . . ?
C105 C106 C107 120.8(6) . . ?
C105 C106 H106 119.6 . . ?
C107 C106 H106 119.6 . . ?
O27 C28 H28A 109.5 . . ?
O27 C28 H28B 109.5 . . ?
O27 C28 H28C 109.5 . . ?
H28A C28 H28B 109.5 . . ?
H28A C28 H28C 109.5 . . ?
H28B C28 H28C 109.5 . . ?
O121 C122 H12A 109.5 . . ?
O121 C122 H12B 109.5 . . ?
O121 C122 H12C 109.5 . . ?
H12A C122 H12B 109.5 . . ?
H12A C122 H12C 109.5 . . ?
H12B C122 H12C 109.5 . . ?
O127 C128 H12D 109.5 . . ?
O127 C128 H12E 109.5 . . ?
O127 C128 H12F 109.5 . . ?
H12D C128 H12E 109.5 . . ?
H12D C128 H12F 109.5 . . ?
H12E C128 H12F 109.5 . . ?

loop_
_geom_bond_atom_site_label_1
_geom_bond_atom_site_label_2
_geom_bond_distance
_geom_bond_site_symmetry_2
_geom_bond_publ_flag
O21 C19 1.296(6) . ?
O21 C22 1.445(6) . ?
O27 C25 1.328(6) . ?
O27 C28 1.454(8) . ?
O26 C25 1.206(7) . ?
O120 C119 1.200(5) . ?
C10 C1 1.434(5) . ?
C10 C5 1.416(5) . ?
C10 C9 1.406(5) . ?
C1 C11 1.494(5) . ?
C1 C2 1.388(5) . ?
C11 C12 1.334(6) . ?
C11 C19 1.501(5) . ?
C2 C23 1.466(6) . ?
C2 C3 1.431(6) . ?
O121 C119 1.321(5) . ?
O121 C122 1.462(7) . ?
C13 C12 1.469(5) . ?
C13 C14 1.380(6) . ?
C13 C18 1.389(6) . ?
O20 C19 1.186(5) . ?
C5 C4 1.405(6) . ?
C5 C6 1.431(7) . ?
C23 H23 0.9300 . ?
C23 C24 1.301(6) . ?
C12 H12 0.9300 . ?
C113 C112 1.468(5) . ?
C113 C118 1.393(5) . ?
C113 C114 1.379(6) . ?
C14 H14 0.9300 . ?
C14 C15 1.383(5) . ?
C101 C102 1.434(7) . ?
C101 C111 1.495(5) . ?
C101 C110 1.387(7) . ?
C24 H24 0.9300 . ?
C24 C25 1.470(7) . ?
O127 C125 1.365(8) . ?
O127 C128 1.496(10) . ?
C9 H9 0.9300 . ?
C9 C8 1.397(8) . ?
C102 C123 1.451(8) . ?
C102 C103 1.428(6) . ?
C112 H112 0.9300 . ?
C112 C111 1.339(5) . ?
C3 H3 0.9300 . ?
C3 C4 1.348(7) . ?
C111 C119 1.484(5) . ?
C125 O126 1.142(7) . ?
C125 C124 1.438(9) . ?
C15 H15 0.9300 . ?
C15 C16 1.351(7) . ?
C110 C109 1.361(8) . ?
C110 C105 1.455(6) . ?
C117 H117 0.9300 . ?
C117 C118 1.389(7) . ?
C117 C116 1.355(8) . ?
C7 H7 0.9300 . ?
C7 C6 1.336(8) . ?
C7 C8 1.380(9) . ?
C118 H118 0.9300 . ?
C4 H4 0.9300 . ?
C116 H116 0.9300 . ?
C116 C115 1.353(7) . ?
C109 H109 0.9300 . ?
C109 C108 1.384(9) . ?
C16 H16 0.9300 . ?
C16 C17 1.354(8) . ?
C105 C104 1.409(9) . ?
C105 C106 1.342(10) . ?
C6 H6 0.9300 . ?
C8 H8 0.9300 . ?
C114 H114 0.9300 . ?
C114 C115 1.388(6) . ?
C104 H104 0.9300 . ?
C104 C103 1.326(9) . ?
C18 H18 0.9300 . ?
C18 C17 1.392(7) . ?
C123 H123 0.9300 . ?
C123 C124 1.381(8) . ?
C107 H107 0.9300 . ?
C107 C108 1.451(10) . ?
C107 C106 1.388(10) . ?
C103 H103 0.9300 . ?
C115 H115 0.9300 . ?
C124 H124 0.9300 . ?
C17 H17 0.9300 . ?
C108 H108 0.9300 . ?
C22 H22A 0.9600 . ?
C22 H22B 0.9600 . ?
C22 H22C 0.9600 . ?
C106 H106 0.9300 . ?
C28 H28A 0.9600 . ?
C28 H28B 0.9600 . ?
C28 H28C 0.9600 . ?
C122 H12A 0.9600 . ?
C122 H12B 0.9600 . ?
C122 H12C 0.9600 . ?
C128 H12D 0.9600 . ?
C128 H12E 0.9600 . ?
C128 H12F 0.9600 . ?

loop_
_geom_torsion_atom_site_label_1
_geom_torsion_atom_site_label_2
_geom_torsion_atom_site_label_3
_geom_torsion_atom_site_label_4
_geom_torsion
_geom_torsion_site_symmetry_1
_geom_torsion_site_symmetry_2
_geom_torsion_site_symmetry_3
_geom_torsion_site_symmetry_4
_geom_torsion_publ_flag
C10 C1 C11 C12 102.3(4) . . . . ?
C10 C1 C11 C19 -79.6(4) . . . . ?
C10 C1 C2 C23 176.2(3) . . . . ?
C10 C1 C2 C3 -1.5(5) . . . . ?
C10 C5 C4 C3 -1.9(6) . . . . ?
C10 C5 C6 C7 -1.6(6) . . . . ?
C10 C9 C8 C7 1.0(7) . . . . ?
C1 C10 C5 C4 3.7(5) . . . . ?
C1 C10 C5 C6 -176.3(3) . . . . ?
C1 C10 C9 C8 176.5(4) . . . . ?
C1 C11 C12 C13 -1.5(7) . . . . ?
C1 C11 C19 O21 -2.8(5) . . . . ?
C1 C11 C19 O20 175.2(5) . . . . ?
C1 C2 C23 C24 -175.7(4) . . . . ?
C1 C2 C3 C4 3.4(6) . . . . ?
C11 C1 C2 C23 0.0(5) . . . . ?
C11 C1 C2 C3 -177.7(3) . . . . ?
C2 C1 C11 C12 -81.5(5) . . . . ?
C2 C1 C11 C19 96.6(4) . . . . ?
C2 C23 C24 C25 177.2(4) . . . . ?
C2 C3 C4 C5 -1.7(7) . . . . ?
C13 C14 C15 C16 0.0(7) . . . . ?
C13 C18 C17 C16 0.9(9) . . . . ?
C5 C10 C1 C11 174.3(3) . . . . ?
C5 C10 C1 C2 -2.0(4) . . . . ?
C5 C10 C9 C8 -3.2(5) . . . . ?
C23 C2 C3 C4 -174.3(4) . . . . ?
C23 C24 C25 O27 -179.0(4) . . . . ?
C23 C24 C25 O26 2.2(7) . . . . ?
C12 C11 C19 O21 175.5(4) . . . . ?
C12 C11 C19 O20 -6.5(7) . . . . ?
C12 C13 C14 C15 -178.2(4) . . . . ?
C12 C13 C18 C17 177.9(5) . . . . ?
C113 C112 C111 C101 1.5(9) . . . . ?
C113 C112 C111 C119 178.1(5) . . . . ?
C113 C114 C115 C116 1.3(8) . . . . ?
C14 C13 C12 C11 -10.6(7) . . . . ?
C14 C13 C18 C17 -1.4(7) . . . . ?
C14 C15 C16 C17 -0.5(8) . . . . ?
C101 C102 C123 C124 179.2(4) . . . . ?
C101 C102 C103 C104 0.0(6) . . . . ?
C101 C111 C119 O120 -172.8(6) . . . . ?
C101 C111 C119 O121 6.1(7) . . . . ?
C101 C110 C109 C108 179.4(4) . . . . ?
C101 C110 C105 C104 -0.3(5) . . . . ?
C101 C110 C105 C106 -179.3(4) . . . . ?
C19 C11 C12 C13 -179.6(4) . . . . ?
O127 C125 C124 C123 177.6(4) . . . . ?
C9 C10 C1 C11 -5.4(5) . . . . ?
C9 C10 C1 C2 178.3(3) . . . . ?
C9 C10 C5 C4 -176.5(4) . . . . ?
C9 C10 C5 C6 3.5(5) . . . . ?
C102 C101 C111 C112 -89.6(6) . . . . ?
C102 C101 C111 C119 93.8(5) . . . . ?
C102 C101 C110 C109 178.7(4) . . . . ?
C102 C101 C110 C105 -1.7(5) . . . . ?
C102 C123 C124 C125 -173.6(4) . . . . ?
C112 C113 C118 C117 -177.9(4) . . . . ?
C112 C113 C114 C115 176.6(5) . . . . ?
C112 C111 C119 O120 10.3(9) . . . . ?
C112 C111 C119 O121 -170.8(5) . . . . ?
C3 C2 C23 C24 2.0(6) . . . . ?
C111 C101 C102 C123 7.3(5) . . . . ?
C111 C101 C102 C103 -176.8(3) . . . . ?
C111 C101 C110 C109 -2.6(5) . . . . ?
C111 C101 C110 C105 177.0(3) . . . . ?
C15 C16 C17 C18 0.1(9) . . . . ?
C110 C101 C102 C123 -174.0(3) . . . . ?
C110 C101 C102 C103 1.9(5) . . . . ?
C110 C101 C111 C112 91.6(6) . . . . ?
C110 C101 C111 C119 -85.0(5) . . . . ?
C110 C109 C108 C107 1.7(7) . . . . ?
C110 C105 C104 C103 2.3(7) . . . . ?
C110 C105 C106 C107 -2.1(8) . . . . ?
C117 C116 C115 C114 0.7(8) . . . . ?
C118 C113 C112 C111 -177.1(5) . . . . ?
C118 C113 C114 C115 -2.1(7) . . . . ?
C118 C117 C116 C115 -1.8(8) . . . . ?
C4 C5 C6 C7 178.4(4) . . . . ?
C116 C117 C118 C113 1.0(8) . . . . ?
C109 C110 C105 C104 179.3(4) . . . . ?
C109 C110 C105 C106 0.3(6) . . . . ?
O126 C125 C124 C123 -2.7(9) . . . . ?
C105 C110 C109 C108 -0.1(6) . . . . ?
C105 C104 C103 C102 -2.1(7) . . . . ?
C6 C5 C4 C3 178.0(4) . . . . ?
C6 C7 C8 C9 0.9(7) . . . . ?
C8 C7 C6 C5 -0.6(7) . . . . ?
C114 C113 C112 C111 4.1(8) . . . . ?
C114 C113 C118 C117 1.0(7) . . . . ?
C104 C105 C106 C107 179.0(5) . . . . ?
C18 C13 C12 C11 170.3(4) . . . . ?
C18 C13 C14 C15 0.9(6) . . . . ?
C123 C102 C103 C104 176.0(4) . . . . ?
C103 C102 C123 C124 3.4(7) . . . . ?
C108 C107 C106 C105 3.7(8) . . . . ?
C22 O21 C19 C11 177.0(5) . . . . ?
C22 O21 C19 O20 -1.1(9) . . . . ?
C106 C105 C104 C103 -178.7(5) . . . . ?
C106 C107 C108 C109 -3.4(8) . . . . ?
C28 O27 C25 O26 -1.3(8) . . . . ?
C28 O27 C25 C24 179.9(5) . . . . ?
C122 O121 C119 O120 -5.7(12) . . . . ?
C122 O121 C119 C111 175.3(8) . . . . ?
C128 O127 C125 O126 3.4(9) . . . . ?
C128 O127 C125 C124 -176.9(6) . . . . ?
